data_2202995
loop_
_publ_author_name
'Wang, Wenguo'
'Ma, Chengbing'
'Chen, Feng'
Chen,Changneng
'Liu, Qiutian'

_publ_section_title
;
 Tetraaqua(1,10-phenanthroline-<i>N,N</i>')manganese(II) dinitrate
;
_journal_issue 10
_journal_name_full 'Acta Crystallographica Section E'
_journal_page_first m908
_journal_page_last m910
_journal_paper_doi 10.1107/S1600536803019767
_journal_volume 59
_journal_year 2003
_chemical_formula_iupac '[Mn (C12 H8 N2 )(H2 O) 4 ](NO3 )2'
_chemical_formula_moiety ' C12 H16 Mn N2 O4, 2(N O3)'
_chemical_formula_sum 'C12 H16 Mn N4 O10'
_chemical_formula_weight 431.23
_chemical_name_systematic
;
  ?
;
_space_group_IT_number 15
_symmetry_cell_setting monoclinic
_symmetry_space_group_name_Hall '-C 2yc'
_symmetry_space_group_name_H-M 'C 1 2/c 1'
_atom_sites_solution_hydrogens geom
_atom_sites_solution_primary direct
_atom_sites_solution_secondary difmap
_audit_creation_method SHELXL-97
_cell_angle_alpha 90.00
_cell_angle_beta 101.356(3)
_cell_angle_gamma 90.00
_cell_formula_units_Z 4
_cell_length_a 14.144(2)
_cell_length_b 10.6484(15)
_cell_length_c 12.2202(19)
_cell_measurement_reflns_used 974
_cell_measurement_temperature 293(2)
_cell_measurement_theta_max 25.04
_cell_measurement_theta_min 2.41
_cell_volume 1804.5(5)
_computing_cell_refinement 'SAINT (Siemens, 1994)'
_computing_data_collection 'SMART (Siemens, 1996)'
_computing_data_reduction 'XPREP in SHELXTL (Siemens, 1994)'
_computing_molecular_graphics 'SHELXTL (Sheldrick, 1997)'
_computing_publication_material SHELXTL
_computing_structure_refinement SHELXTL
_computing_structure_solution SHELXTL
_diffrn_ambient_temperature 293(2)
_diffrn_measured_fraction_theta_full 0.988
_diffrn_measured_fraction_theta_max 0.988
_diffrn_measurement_device_type 'Make Model CCD area-detector'
_diffrn_measurement_method '\f and \w scan'
_diffrn_radiation_monochromator graphite
_diffrn_radiation_source 'fine-focus sealed tube'
_diffrn_radiation_type MoK\a
_diffrn_radiation_wavelength 0.71073
_diffrn_reflns_av_R_equivalents 0.0449
_diffrn_reflns_av_sigmaI/netI 0.0928
_diffrn_reflns_limit_h_max 7
_diffrn_reflns_limit_h_min -16
_diffrn_reflns_limit_k_max 10
_diffrn_reflns_limit_k_min -12
_diffrn_reflns_limit_l_max 14
_diffrn_reflns_limit_l_min -12
_diffrn_reflns_number 2675
_diffrn_reflns_theta_full 25.04
_diffrn_reflns_theta_max 25.04
_diffrn_reflns_theta_min 2.41
_diffrn_standards_decay_% none
_diffrn_standards_interval_count none
_diffrn_standards_interval_time none
_diffrn_standards_number none
_exptl_absorpt_coefficient_mu 0.792
_exptl_absorpt_correction_T_max 0.939
_exptl_absorpt_correction_T_min .909
_exptl_absorpt_correction_type multi-scan
_exptl_absorpt_process_details '(SADABS Sheldrick, 1996)'
_exptl_crystal_colour 'light yellow'
_exptl_crystal_density_diffrn 1.587
_exptl_crystal_density_method 'not measured'
_exptl_crystal_description block
_exptl_crystal_F_000 884
_exptl_crystal_size_max .16
_exptl_crystal_size_mid .10
_exptl_crystal_size_min .08
_refine_diff_density_max 0.260
_refine_diff_density_min -0.293
_refine_ls_extinction_method none
_refine_ls_goodness_of_fit_ref 1.019
_refine_ls_hydrogen_treatment mixed
_refine_ls_matrix_type full
_refine_ls_number_parameters 139
_refine_ls_number_reflns 1585
_refine_ls_number_restraints 2
_refine_ls_restrained_S_all 1.019
_refine_ls_R_factor_gt 0.0574
_refine_ls_shift/su_max 0.002
_refine_ls_shift/su_mean 0.000
_refine_ls_structure_factor_coef Fsqd
_refine_ls_weighting_details 'calc w = 1/[\s^2^(Fo^2^)+(0.0490P)^2^] where P = (Fo^2^+2Fc^2^)/3'
_refine_ls_weighting_scheme calc
_refine_ls_wR_factor_gt 0.1064
_refine_ls_wR_factor_ref 0.1314
_reflns_number_gt 953
_reflns_number_total 1585
_reflns_threshold_expression I>2\s(I)
_cod_data_source_file ww6112.cif
_cod_data_source_block I
_cod_depositor_comments
;
The following automatic conversions were performed:
'_symmetry_cell_setting' value 'Monoclinic' changed to 'monoclinic'
according to '/home/saulius/struct/CIF-dictionaries/cif_core.dic'
dictionary named 'cif_core.dic' version 2.4.1 from 2010-06-29.

Automatic conversion script
Id: cif_fix_enum 1527 2010-12-29 10:47:43Z saulius 

The following automatic conversions were performed:

'_symmetry_cell_setting' value 'Monoclinic' changed to 'monoclinic'
according to /home/saulius/struct/CIF-dictionaries/cif_core.dic
dictionary named 'cif_core.dic' version 2.4.1 from 2010-06-29.

Automatic conversion script
Id: cif_fix_values 1715 2011-07-08 13:25:40Z adriana 
;
_cod_original_sg_symbol_H-M 'C 2/c'
_cod_database_code 2202995
_cod_database_fobs_code 2202995

loop_
_symmetry_equiv_pos_as_xyz
'x, y, z'
'-x, y, -z+1/2'
'x+1/2, y+1/2, z'
'-x+1/2, y+1/2, -z+1/2'
'-x, -y, -z'
'x, -y, z-1/2'
'-x+1/2, -y+1/2, -z'
'x+1/2, -y+1/2, z-1/2'

loop_
_atom_site_label
_atom_site_fract_x
_atom_site_fract_y
_atom_site_fract_z
_atom_site_U_iso_or_equiv
_atom_site_adp_type
_atom_site_calc_flag
_atom_site_refinement_flags
_atom_site_occupancy
_atom_site_disorder_assembly
_atom_site_disorder_group
_atom_site_type_symbol
Mn -0.5000 -0.22594(8) -0.2500 0.0458(4) Uani d S 1 . . Mn
O1 -0.3486(3) -0.2595(4) -0.2612(3) 0.0631(10) Uani d D 1 . . O
O2 -0.4782(4) -0.3549(4) -0.1128(4) 0.0802(14) Uani d D 1 . . O
O3 -0.7159(3) -0.5086(3) -0.2136(3) 0.0798(12) Uani d . 1 . . O
O4 -0.6976(3) -0.6595(3) -0.0954(3) 0.0760(11) Uani d . 1 . . O
O5 -0.6265(3) -0.4842(3) -0.0505(3) 0.0731(11) Uani d . 1 . . O
N1 -0.4464(3) -0.0571(3) -0.1452(3) 0.0456(9) Uani d . 1 . . N
N2 -0.6802(3) -0.5516(4) -0.1213(4) 0.0558(11) Uani d . 1 . . N
C1 -0.3914(4) -0.0575(5) -0.0438(4) 0.0557(13) Uani d . 1 . . C
H1B -0.3756 -0.1343 -0.0088 0.067 Uiso calc R 1 . . H
C2 -0.3559(4) 0.0523(5) 0.0131(4) 0.0629(14) Uani d . 1 . . C
H2B -0.3166 0.0483 0.0836 0.076 Uiso calc R 1 . . H
C3 -0.3802(4) 0.1639(5) -0.0371(4) 0.0634(14) Uani d . 1 . . C
H3A -0.3571 0.2376 -0.0004 0.076 Uiso calc R 1 . . H
C4 -0.4391(4) 0.1711(4) -0.1430(4) 0.0532(13) Uani d . 1 . . C
C5 -0.4709(4) 0.2849(4) -0.1997(4) 0.0681(16) Uani d . 1 . . C
H5A -0.4507 0.3612 -0.1659 0.082 Uiso calc R 1 . . H
C6 -0.4705(3) 0.0550(4) -0.1948(3) 0.0429(11) Uani d . 1 . . C
H1 -0.333(6) -0.329(4) -0.279(6) 0.18(4) Uiso d D 1 . . H
H2 -0.299(4) -0.232(5) -0.218(4) 0.078(19) Uiso d . 1 . . H
H3 -0.519(4) -0.384(6) -0.093(5) 0.10(3) Uiso d . 1 . . H
H4 -0.429(3) -0.372(5) -0.070(4) 0.09(2) Uiso d D 1 . . H

loop_
_atom_site_aniso_label
_atom_site_aniso_U_11
_atom_site_aniso_U_22
_atom_site_aniso_U_33
_atom_site_aniso_U_12
_atom_site_aniso_U_13
_atom_site_aniso_U_23
Mn 0.0482(7) 0.0342(5) 0.0509(6) 0.000 -0.0001(5) 0.000
O1 0.047(2) 0.058(3) 0.079(3) -0.003(2) 0.0003(19) -0.0196(19)
O2 0.059(3) 0.082(3) 0.090(3) -0.004(3) -0.008(3) 0.040(2)
O3 0.088(3) 0.070(2) 0.068(2) -0.013(2) -0.015(2) 0.0171(19)
O4 0.075(3) 0.049(2) 0.101(3) -0.009(2) 0.008(2) 0.023(2)
O5 0.069(3) 0.067(2) 0.073(2) -0.021(2) -0.011(2) -0.0028(19)
N1 0.046(2) 0.042(2) 0.046(2) -0.0002(19) 0.0005(19) -0.0012(17)
N2 0.049(3) 0.050(3) 0.066(3) -0.002(2) 0.005(2) 0.009(2)
C1 0.053(3) 0.054(3) 0.058(3) 0.007(3) 0.006(3) 0.000(2)
C2 0.058(4) 0.067(4) 0.059(3) 0.001(3) 0.000(3) -0.017(3)
C3 0.063(4) 0.057(3) 0.071(4) -0.010(3) 0.016(3) -0.027(3)
C4 0.059(3) 0.043(3) 0.061(3) -0.002(3) 0.019(3) -0.012(2)
C5 0.086(5) 0.036(3) 0.087(4) -0.010(3) 0.028(3) -0.013(2)
C6 0.042(3) 0.043(3) 0.046(3) -0.001(2) 0.014(2) 0.000(2)

loop_
_atom_type_symbol
_atom_type_description
_atom_type_scat_dispersion_real
_atom_type_scat_dispersion_imag
_atom_type_scat_source
C C 0.0033 0.0016 'International Tables Vol C Tables 4.2.6.8 and 6.1.1.4'
H H 0.0000 0.0000 'International Tables Vol C Tables 4.2.6.8 and 6.1.1.4'
N N 0.0061 0.0033 'International Tables Vol C Tables 4.2.6.8 and 6.1.1.4'
O O 0.0106 0.0060 'International Tables Vol C Tables 4.2.6.8 and 6.1.1.4'
Mn Mn 0.3368 0.7283 'International Tables Vol C Tables 4.2.6.8 and 6.1.1.4'

loop_
_geom_angle_atom_site_label_1
_geom_angle_atom_site_label_2
_geom_angle_atom_site_label_3
_geom_angle_site_symmetry_1
_geom_angle_site_symmetry_3
_geom_angle
O2 Mn O2 2_454 . 100.3(3)
O2 Mn O1 2_454 2_454 87.29(18)
O2 Mn O1 . 2_454 80.75(19)
O2 Mn O1 2_454 . 80.75(19)
O2 Mn O1 . . 87.29(18)
O1 Mn O1 2_454 . 161.3(2)
O2 Mn N1 2_454 . 159.73(18)
O2 Mn N1 . . 94.94(16)
O1 Mn N1 2_454 . 108.48(14)
O1 Mn N1 . . 86.69(15)
O2 Mn N1 2_454 2_454 94.94(16)
O2 Mn N1 . 2_454 159.73(18)
O1 Mn N1 2_454 2_454 86.69(15)
O1 Mn N1 . 2_454 108.48(14)
N1 Mn N1 . 2_454 73.96(18)
Mn O1 H1 . . 119(6)
Mn O1 H2 . . 127(4)
H1 O1 H2 . . 104(7)
Mn O2 H3 . . 122(5)
Mn O2 H4 . . 129(4)
H3 O2 H4 . . 108(6)
C1 N1 C6 . . 118.1(4)
C1 N1 Mn . . 126.8(3)
C6 N1 Mn . . 115.0(3)
O4 N2 O3 . . 121.1(4)
O4 N2 O5 . . 118.7(4)
O3 N2 O5 . . 120.2(4)
N1 C1 C2 . . 123.2(5)
N1 C1 H1B . . 118.4
C2 C1 H1B . . 118.4
C3 C2 C1 . . 118.3(5)
C3 C2 H2B . . 120.8
C1 C2 H2B . . 120.8
C2 C3 C4 . . 121.4(5)
C2 C3 H3A . . 119.3
C4 C3 H3A . . 119.3
C3 C4 C6 . . 116.3(5)
C3 C4 C5 . . 124.8(4)
C6 C4 C5 . . 118.9(4)
C5 C5 C4 2_454 . 121.7(3)
C5 C5 H5A 2_454 . 119.2
C4 C5 H5A . . 119.2
N1 C6 C4 . . 122.7(4)
N1 C6 C6 . 2_454 117.9(2)
C4 C6 C6 . 2_454 119.4(3)

loop_
_geom_bond_atom_site_label_1
_geom_bond_atom_site_label_2
_geom_bond_site_symmetry_2
_geom_bond_distance
_geom_bond_publ_flag
Mn O2 2_454 2.142(4) ?
Mn O2 . 2.142(4) ?
Mn O1 2_454 2.202(4) ?
Mn O1 . 2.202(4) ?
Mn N1 . 2.250(3) ?
Mn N1 2_454 2.250(3) ?
O1 H1 . 0.81(2) ?
O1 H2 . 0.84(6) ?
O2 H3 . 0.74(6) ?
O2 H4 . 0.81(2) ?
O3 N2 . 1.230(5) ?
O4 N2 . 1.230(5) ?
O5 N2 . 1.258(5) ?
N1 C1 . 1.327(5) ?
N1 C6 . 1.351(5) ?
C1 C2 . 1.401(7) ?
C1 H1B . 0.9300 ?
C2 C3 . 1.351(7) ?
C2 H2B . 0.9300 ?
C3 C4 . 1.397(6) ?
C3 H3A . 0.9300 ?
C4 C6 . 1.419(6) ?
C4 C5 . 1.425(6) ?
C5 C5 2_454 1.338(10) ?
C5 H5A . 0.9300 ?
C6 C6 2_454 1.440(8) ?

loop_
_geom_hbond_atom_site_label_D
_geom_hbond_atom_site_label_H
_geom_hbond_atom_site_label_A
_geom_hbond_site_symmetry_A
_geom_hbond_distance_DH
_geom_hbond_distance_HA
_geom_hbond_distance_DA
_geom_hbond_angle_DHA
O1 H1 O3 2_454 0.81(2) 2.05(3) 2.842(5) 168(8)
O1 H2 O4 3 0.84(6) 2.01(6) 2.845(5) 170(5)
O1 H2 O3 3 0.84(6) 2.65(5) 3.250(5) 129(4)
O1 H2 N2 3 0.84(6) 2.67(6) 3.449(6) 154(5)
O2 H4 O4 5_445 0.81(2) 2.44(3) 3.192(6) 155(6)
O2 H4 O5 5_445 0.81(2) 2.16(4) 2.819(6) 140(5)
